data_1573400
loop_
_publ_author_name
'Wang, Shuhe'
'Sigl, Johannes'
'Allmendinger, Lars'
'Maurizot, Victor'
'Huc, Ivan'

_publ_section_title
;
 Design of an abiotic unimolecular three-helix bundle
;
_journal_name_full 'Chemical Science'
_journal_paper_doi 10.1039/D4SC07336C
_journal_year 2024
_chemical_formula_moiety 'C H Cl3, C99 H92 N16 O18'
_chemical_formula_sum 'C100 H92 Cl3 N16 O18'
_chemical_formula_weight 1912.24
_chemical_name_systematic AOF-PyridineLinker
_space_group_crystal_system triclinic
_space_group_IT_number 2
_space_group_name_Hall '-P 1'
_space_group_name_H-M_alt 'P -1'
_atom_sites_solution_hydrogens geom
_atom_sites_solution_primary dual
_audit_creation_date 2024-10-15
_audit_creation_method
;
Olex2 1.5-ac6-020
(compiled 2024.02.14 svn.r2f8d729c for Rigaku Oxford Diffraction, GUI svn.r6966)
;
_audit_update_record
;
2024-10-16 deposited with the CCDC.	2024-11-13 downloaded from the CCDC.
;
_cell_angle_alpha 96.8220(10)
_cell_angle_beta 98.8460(10)
_cell_angle_gamma 108.1960(10)
_cell_formula_units_Z 2
_cell_length_a 14.3247(2)
_cell_length_b 17.1233(2)
_cell_length_c 23.0646(2)
_cell_measurement_reflns_used 47874
_cell_measurement_temperature 100.01(15)
_cell_measurement_theta_max 74.1760
_cell_measurement_theta_min 3.0800
_cell_volume 5226.07(11)
_computing_cell_refinement 'CrysAlisPro 1.171.42.100a (Rigaku OD, 2023)'
_computing_data_collection 'CrysAlisPro 1.171.42.100a (Rigaku OD, 2023)'
_computing_data_reduction 'CrysAlisPro 1.171.42.100a (Rigaku OD, 2023)'
_computing_molecular_graphics 'Olex2 1.5-ac6-020 (Dolomanov et al., 2009)'
_computing_publication_material 'Olex2 1.5-ac6-020 (Dolomanov et al., 2009)'
_computing_structure_refinement 'SHELXL 2018/3 (Sheldrick, 2015)'
_computing_structure_solution 'SHELXT  (Sheldrick, 2015)'
_diffrn_ambient_environment N~2~
_diffrn_ambient_temperature 100.01(15)
_diffrn_detector 'Hybrid Pixel Array Detector'
_diffrn_detector_area_resol_mean 10.0000
_diffrn_detector_type 'HyPix-Arc 150'
_diffrn_measured_fraction_theta_full 0.992
_diffrn_measured_fraction_theta_max 0.965
_diffrn_measurement_details
;
List of Runs (angles in degrees, time in seconds):

  # Type    Start    End  Width  t~exp~   \w     \q     \k     \f   Frames
#--------------------------------------------------------------------------
  1  \w     16.00  42.00   0.50    1.00    --   57.59 -95.00-120.00   52
  2  \w     60.00  86.00   0.50    1.00    --   57.59  15.00-120.00   52
  3  \w     27.00  56.00   0.50    1.00    --   57.59 -95.00 -60.00   58
  4  \w     16.00  43.00   0.50    1.00    --   57.59 -95.00  30.00   54
  5  \w     18.00  51.00   0.50    1.00    --   57.59 -95.00  90.00   66
  6  \w    -55.00 -19.00   0.50    1.00    --  -58.57 125.00-150.00   72
  7  \w    -45.00 -19.00   0.50    1.00    --  -58.57 125.00 150.00   52
  8  \w     24.00  80.00   0.50    1.00    --   70.97-125.00-150.00  112
  9  \w   -123.00 -37.00   0.50    1.00    --  -72.73 -15.00 -90.00  172
 10  \w    -96.00 -27.00   0.50    1.00    --  -72.73 125.00  60.00  138
 11  \w   -123.00 -39.00   0.50    1.00    --  -72.73 -15.00   0.00  168
 12  \w    -97.00 -72.00   0.50    1.00    --  -78.00 115.00 -80.33   50
 13  \w    -92.00 -65.00   0.50    1.00    --  -79.50 102.00-109.20   54
 14  \w    -58.00 -33.00   0.50    1.00    --  -79.50 115.00-158.06   50
 15  \w    -97.00 -47.00   0.50    1.00    --  -79.50 118.00 -24.02  100
 16  \w    -96.00 -44.00   0.50    1.00    --  -79.50 114.00 -56.87  104
 17  \w    -97.00 -60.00   0.50    1.00    --  -79.50 115.00 -34.12   74
 18  \w    -97.00 -72.00   0.50    1.00    --  -79.50 115.00-158.06   50
 19  \w     37.00  62.00   0.50    1.00    --   82.00-111.00-180.00   50
 20  \w     39.00  64.00   0.50    1.00    --   82.00 -95.00  30.00   50
 21  \w    100.00 125.00   0.50    1.00    --   82.00  15.00 150.00   50
 22  \w     37.00  62.00   0.50    1.00    --   82.00-111.00  90.00   50
 23  \w     68.00 132.00   0.50    1.00    --   82.00  15.00 120.00  128
 24  \w     64.00 112.00   0.50    1.00    --   82.00  15.00  90.00   96
 25  \w     49.00  75.00   0.50    1.00    --   82.00-111.00 -90.00   52
 26  \w     57.00 132.00   0.50    1.00    --   82.00  15.00-120.00  150
 27  \w     39.00  64.00   0.50    1.00    --   82.00-111.00 -60.00   50
 28  \w     70.00 131.00   0.50    1.00    --   82.00  15.00 -30.00  122
 29  \w     64.00 104.00   0.50    1.00    --   82.00  15.00-150.00   80
 30  \w     87.00 123.00   0.50    1.00    --   82.00  15.00  60.00   72
 31  \w     38.00  64.00   0.50    1.00    --   82.00-111.00-150.00   52
 32  \w     37.00  62.00   0.50    1.00    --   82.00-111.00 120.00   50
 33  \w     74.00 115.00   0.50    1.00    --   82.00  15.00   0.00   82
 34  \w     39.00  64.00   0.50    1.00    --   82.00 -95.00-180.00   50
 35  \w     39.00  90.00   0.50    1.00    --   82.00 -95.00 150.00  102
 36  \w     66.00 102.00   0.50    1.00    --   82.00  15.00 -60.00   72
 37  \w     37.00  62.00   0.50    1.00    --   82.00-111.00-120.00   50
 38  \w     40.00  90.00   0.50    1.00    --   82.00 -95.00-120.00  100
 39  \w    107.00 132.00   0.50    1.00    --   82.00  15.00-180.00   50
 40  \w     48.00  86.00   0.50    1.00    --   82.00 -95.00 -90.00   76
 41  \w     42.00  81.00   0.50    1.00    --   82.00 -95.00-150.00   78
 42  \w     87.00 113.00   0.50    1.00    --   82.00  15.00  30.00   52
 43  \w     71.00  97.00   0.50    1.00    --   82.00  15.00 -90.00   52
 44  \w     42.00  67.00   0.50    1.00    --   82.00 -95.00  90.00   50
 45  \w     37.00  62.00   0.50    1.00    --   82.00-111.00 150.00   50
 46  \w     39.00  64.00   0.50    1.00    --   82.00 -95.00  60.00   50
 47  \w     37.00  81.00   0.50    1.00    --   82.00-132.00-176.65   88
 48  \w     39.00  75.00   0.50    1.00    --   85.25-138.00  50.40   72
 49  \w     99.00 134.00   0.50    1.00    --   85.25  52.00  41.97   70
 50  \w     44.00  93.00   0.50    1.00    --   85.25-102.00  88.06   98
 51  \w     45.00  92.00   0.50    1.00    --   85.25 -95.00-139.24   94
 52  \w     67.00  92.00   0.50    1.00    --   85.25 -96.00 121.11   50
 53  \w     51.00  91.00   0.50    1.00    --   85.25 -92.00 174.77   80
 54  \w     41.00  66.00   0.50    1.00    --   85.25-103.00  11.74   50
 55  \w     41.00  92.00   0.50    1.00    --   85.25-108.00 -10.48  102
 56  \w     42.00  92.00   0.50    1.00    --   85.25-103.00 130.25  100
 57  \w     47.00  88.00   0.50    1.00    --   85.25 -88.00  19.00   82
 58  \w     55.00  80.00   0.50    1.00    --   85.25 -90.00  95.48   50
 59  \w     42.00  97.00   0.50    1.00    --   85.25-115.00 -23.76  110
 60  \w     97.00 135.00   0.50    1.00    --   85.25  41.00-102.09   76
 61  \w     43.00  92.00   0.50    1.00    --   85.25 -95.00 168.86   98
 62  \w     55.00  90.00   0.50    1.00    --   85.25 -93.00  39.96   70
 63  \w     81.00 107.00   0.50    1.00    --   85.25-138.00  50.40   52
 64  \w     48.00  92.00   0.50    1.00    --   85.25 -95.00 -66.42   88
;
_diffrn_measurement_device 'four-circle diffractometer'
_diffrn_measurement_device_type 'XtaLAB Synergy R, HyPix-Arc 150'
_diffrn_measurement_method '\w scans'
_diffrn_orient_matrix_type 'CrysAlisPro convention (1999,Acta A55,543-557)'
_diffrn_orient_matrix_UB_11 -0.0783684000
_diffrn_orient_matrix_UB_12 -0.0451589000
_diffrn_orient_matrix_UB_13 0.0345653000
_diffrn_orient_matrix_UB_21 -0.0042677000
_diffrn_orient_matrix_UB_22 0.0847165000
_diffrn_orient_matrix_UB_23 0.0281444000
_diffrn_orient_matrix_UB_31 -0.0848716000
_diffrn_orient_matrix_UB_32 -0.0067215000
_diffrn_orient_matrix_UB_33 -0.0522643000
_diffrn_radiation_monochromator mirror
_diffrn_radiation_probe x-ray
_diffrn_radiation_type 'Cu K\a'
_diffrn_radiation_wavelength 1.54184
_diffrn_reflns_av_R_equivalents 0.0359
_diffrn_reflns_av_unetI/netI 0.0235
_diffrn_reflns_Laue_measured_fraction_full 0.992
_diffrn_reflns_Laue_measured_fraction_max 0.965
_diffrn_reflns_limit_h_max 17
_diffrn_reflns_limit_h_min -17
_diffrn_reflns_limit_k_max 21
_diffrn_reflns_limit_k_min -21
_diffrn_reflns_limit_l_max 26
_diffrn_reflns_limit_l_min -28
_diffrn_reflns_number 106475
_diffrn_reflns_point_group_measured_fraction_full 0.992
_diffrn_reflns_point_group_measured_fraction_max 0.965
_diffrn_reflns_theta_full 67.684
_diffrn_reflns_theta_max 75.541
_diffrn_reflns_theta_min 3.094
_diffrn_source 'Rotating-anode X-ray tube'
_diffrn_source_type 'PhotonJet R (Cu) X-ray Source'
_exptl_absorpt_coefficient_mu 1.378
_exptl_absorpt_correction_T_max 1.00000
_exptl_absorpt_correction_T_min 0.80324
_exptl_absorpt_correction_type multi-scan
_exptl_absorpt_process_details
;
CrysAlisPro 1.171.42.100a (Rigaku Oxford Diffraction, 2023)
Empirical absorption correction using spherical harmonics,
implemented in SCALE3 ABSPACK scaling algorithm.
;
_exptl_crystal_colour 'clear light yellow'
_exptl_crystal_colour_lustre clear
_exptl_crystal_colour_modifier light
_exptl_crystal_colour_primary yellow
_exptl_crystal_density_diffrn 1.215
_exptl_crystal_description plate
_exptl_crystal_F_000 1998
_exptl_crystal_preparation 'SolidPhaseSynthesis (SPS) and solution phase coupling'
_exptl_crystal_recrystallization_method 'Liquid-liquid diffusion CHCl3 - MeCN in NMR tube'
_exptl_crystal_size_max 0.6
_exptl_crystal_size_mid 0.15
_exptl_crystal_size_min 0.1
_refine_diff_density_max 0.871
_refine_diff_density_min -1.280
_refine_diff_density_rms 0.068
_refine_ls_extinction_method none
_refine_ls_goodness_of_fit_ref 1.052
_refine_ls_hydrogen_treatment constr
_refine_ls_matrix_type full
_refine_ls_number_parameters 1305
_refine_ls_number_reflns 20937
_refine_ls_number_restraints 4
_refine_ls_restrained_S_all 1.054
_refine_ls_R_factor_all 0.0854
_refine_ls_R_factor_gt 0.0761
_refine_ls_shift/su_max 0.000
_refine_ls_shift/su_mean 0.000
_refine_ls_structure_factor_coef Fsqd
_refine_ls_weighting_details 'w=1/[\s^2^(Fo^2^)+(0.1576P)^2^+2.4438P] where P=(Fo^2^+2Fc^2^)/3'
_refine_ls_weighting_scheme calc
_refine_ls_wR_factor_gt 0.2384
_refine_ls_wR_factor_ref 0.2489
_reflns_Friedel_coverage 0.000
_reflns_number_gt 17018
_reflns_number_total 20937
_reflns_threshold_expression 'I > 2\s(I)'
_cod_data_source_file d4sc07336c2.cif
_cod_data_source_block sw_smnd2_auto
_cod_database_code 1573400
_shelx_shelxl_version_number 2018/3
_chemical_oxdiff_formula 'C99 H92 N16 O18'
_shelx_space_group_comment
;
The symmetry employed for this shelxl refinement is uniquely defined
by the following loop, which should always be used as a source of
symmetry information in preference to the above space-group names.
They are only intended as comments.
;
_shelx_estimated_absorpt_t_max 0.874
_shelx_estimated_absorpt_t_min 0.492
_olex2_refinement_description
;
1. Fixed Uiso
 At 1.2 times of:
  All C(H) groups, {H24A,H24B,H24C} of C24, All C(H,H) groups, All N(H) groups
 At 1.5 times of:
  All O(H) groups, {H12A,H12B,H12C} of C126, {H92A,H92B,H92C} of C92, {H88A,
  H88B,H88C} of C88, {H71A,H71B,H71C} of C71, {H89A,H89B,H89C} of C89, {H11D,
  H11E,H11F} of C111, {H56A,H56B,H56C} of C56, {H11A,H11B,H11C} of C110, {H55A,
  H55B,H55C} of C55, {H25A,H25B,H25C} of C25, {H55D,H55E,H55F} of C55A, {H56D,
  H56E,H56F} of C56A, {H70A,H70B,H70C} of C70
2. Restrained distances
 Cl4A-C2 = Cl4-C2 = Cl3-C2 = Cl1-C2
 1.767 with sigma of 0.02
3. Others
 Sof(O52A)=Sof(C53A)=Sof(H53C)=Sof(H53D)=Sof(C54A)=Sof(H54A)=Sof(C56A)=
 Sof(H56D)=Sof(H56E)=Sof(H56F)=Sof(C55A)=Sof(H55D)=Sof(H55E)=Sof(H55F)=1-FVAR(1)
 Sof(O52)=Sof(C53)=Sof(H53A)=Sof(H53B)=Sof(C56)=Sof(H56A)=Sof(H56B)=Sof(H56C)=
 Sof(C54)=Sof(H54)=Sof(C55)=Sof(H55A)=Sof(H55B)=Sof(H55C)=FVAR(1)
 Sof(H2B)=Sof(Cl4A)=1-FVAR(2)
 Sof(Cl4)=Sof(H2A)=FVAR(2)
4.a Ternary CH refined with riding coordinates:
 C69(H69), C87(H87), C109(H109), C54(H54), C2(H2A), C2(H2B), C23(H23),
 C54A(H54A)
4.b Secondary CH2 refined with riding coordinates:
 C86(H86A,H86B), C68(H68A,H68B), C41(H41A,H41B), C108(H10A,H10B), C22(H22A,
 H22B), C53(H53A,H53B), C53A(H53C,H53D)
4.c Aromatic/amide H refined with riding coordinates:
 N82(H82), N18(H18), N51(H51), N17(H17), N40(H40), N106(H106), N36(H36),
 C59(H59), C75(H75), C117(H117), C80(H80), C65(H65), C7(H7), C77(H77), C44(H44),
  C63(H63), C76(H76), C11(H11), C64(H64), C135(H135), C10(H10), C122(H122),
 C96(H96), C47(H47), C46(H46), C12(H12), C120(H120), C132(H132), C130(H130),
 C131(H131), C121(H121), C28(H28), C101(H101), C33(H33), C99(H99), C30(H30),
 C100(H100), C29(H29)
4.d Idealised Me refined as rotating group:
 C70(H70A,H70B,H70C), C92(H92A,H92B,H92C), C126(H12A,H12B,H12C), C88(H88A,H88B,
 H88C), C71(H71A,H71B,H71C), C89(H89A,H89B,H89C), C110(H11A,H11B,H11C),
 C111(H11D,H11E,H11F), C25(H25A,H25B,H25C), C56(H56A,H56B,H56C), C55(H55A,H55B,
 H55C), C24(H24A,H24B,H24C), C56A(H56D,H56E,H56F), C55A(H55D,H55E,H55F)
4.e Idealised tetrahedral OH refined as rotating group:
 O137(H137)
;
_smtbx_masks_void_probe_radius 1.2
_smtbx_masks_void_truncation_radius 1.2
_olex2_exptl_crystal_mounting_method 'nylon loop, immersion oil'
_olex2_submission_original_sample_id SW_SMND_AOF-Plink
_olex2_submission_special_instructions 'No special instructions were received'
_oxdiff_exptl_absorpt_empirical_details
;
Empirical correction (ABSPACK) includes:
- Absorption correction using spherical harmonics
- Frame scaling
;
_oxdiff_exptl_absorpt_empirical_full_max 2.712
_oxdiff_exptl_absorpt_empirical_full_min 0.351

loop_
_space_group_symop_operation_xyz
'x, y, z'
'-x, -y, -z'

loop_
_atom_site_label
_atom_site_type_symbol
_atom_site_fract_x
_atom_site_fract_y
_atom_site_fract_z
_atom_site_U_iso_or_equiv
_atom_site_adp_type
_atom_site_occupancy
_atom_site_site_symmetry_order
_atom_site_calc_flag
_atom_site_refinement_flags_posn
_atom_site_refinement_flags_adp
_atom_site_refinement_flags_occupancy
_atom_site_disorder_assembly
_atom_site_disorder_group
Cl1 Cl 0.13699(15) 0.73683(12) 0.10384(8) 0.1492(6) Uani 1 1 d D . . . .
O84 O 0.14107(13) 0.48507(10) 0.40679(7) 0.0451(4) Uani 1 1 d . . . . .
O67 O 0.35261(13) 0.32376(10) 0.44969(7) 0.0424(4) Uani 1 1 d . . . . .
O85 O 0.05267(14) 0.46529(11) 0.72740(7) 0.0481(4) Uani 1 1 d . . . . .
O91 O 0.12022(14) 0.76761(10) 0.72147(8) 0.0492(4) Uani 1 1 d . . . . .
O20 O 0.31888(14) 0.46679(11) 0.64727(8) 0.0505(4) Uani 1 1 d . . . . .
O50 O 0.39995(15) 0.40371(12) 0.25496(8) 0.0534(4) Uani 1 1 d . . . . .
O137 O 0.13293(15) 0.33202(11) 0.37032(8) 0.0513(4) Uani 1 1 d . . . . .
H137 H 0.147837 0.383913 0.380190 0.077 Uiso 1 1 calc R U . . .
O93 O 0.13410(15) 0.78388(11) 0.62774(9) 0.0538(4) Uani 1 1 d . . . . .
O125 O 0.25811(16) 0.71708(11) 0.28656(8) 0.0536(4) Uani 1 1 d . . . . .
O21 O 0.39365(16) 0.90220(12) 0.81656(8) 0.0574(5) Uani 1 1 d . . . . .
O38 O 0.15984(16) 0.46887(12) 0.18294(9) 0.0586(5) Uani 1 1 d . . . . .
Cl4 Cl 0.31305(17) 0.85568(13) 0.19181(10) 0.1007(9) Uani 0.583(5) 1 d D . P A 1
N82 N 0.14081(14) 0.56008(11) 0.49596(8) 0.0384(4) Uani 1 1 d . . . . .
H82 H 0.150747 0.611733 0.512663 0.046 Uiso 1 1 calc R U . . .
Cl3 Cl 0.11904(18) 0.81267(14) 0.21625(11) 0.1790(9) Uani 1 1 d D . . . .
N115 N 0.24101(14) 0.70008(11) 0.46266(8) 0.0386(4) Uani 1 1 d . . . . .
N72 N 0.11553(14) 0.61762(11) 0.60096(8) 0.0381(4) Uani 1 1 d . . . . .
O42 O 0.48579(18) 0.20432(16) 0.04535(9) 0.0669(6) Uani 1 1 d . . . . .
O105 O 0.13391(18) -0.02278(13) 0.13923(9) 0.0644(5) Uani 1 1 d . . . . .
N57 N 0.38003(14) 0.56551(12) 0.52548(9) 0.0410(4) Uani 1 1 d . . . . .
N18 N 0.34999(15) 0.60300(13) 0.63499(9) 0.0429(4) Uani 1 1 d . . . . .
H18 H 0.357741 0.634911 0.607638 0.051 Uiso 1 1 calc R U . . .
O107 O 0.16360(19) -0.09101(14) -0.07481(9) 0.0666(6) Uani 1 1 d . . . . .
O16 O 0.40636(19) 0.96050(12) 0.60562(9) 0.0682(6) Uani 1 1 d . . . . .
N51 N 0.39702(15) 0.37841(13) 0.35042(9) 0.0429(4) Uani 1 1 d . . . . .
H51 H 0.392116 0.338488 0.371741 0.051 Uiso 1 1 calc R U . . .
N5 N 0.36262(14) 0.76417(12) 0.64876(9) 0.0419(4) Uani 1 1 d . . . . .
N17 N 0.33317(16) 0.83002(12) 0.54956(9) 0.0449(4) Uani 1 1 d . . . . .
H17 H 0.303508 0.777736 0.552685 0.054 Uiso 1 1 calc R U . . .
N48 N 0.37648(17) 0.21750(14) 0.31295(9) 0.0492(5) Uani 1 1 d . . . . .
N40 N 0.35137(17) 0.17864(15) 0.09010(9) 0.0526(5) Uani 1 1 d . . . . .
H40 H 0.291732 0.183757 0.087877 0.063 Uiso 1 1 calc R U . . .
N127 N 0.14840(16) 0.26369(13) 0.19382(9) 0.0477(5) Uani 1 1 d . . . . .
N94 N 0.11407(16) 0.10163(13) 0.02981(10) 0.0496(5) Uani 1 1 d . . . . .
N106 N 0.11699(18) 0.10571(14) 0.14709(9) 0.0521(5) Uani 1 1 d . . . . .
H106 H 0.110998 0.144455 0.126360 0.062 Uiso 1 1 calc R U . . .
N36 N 0.21458(18) 0.37875(14) 0.12740(10) 0.0532(5) Uani 1 1 d . . . . .
H36 H 0.220329 0.328871 0.125537 0.064 Uiso 1 1 calc R U . . .
O114 O 0.0337(2) 0.22411(15) 0.01393(13) 0.0815(7) Uani 1 1 d . . . . .
N35 N 0.32360(18) 0.31834(15) 0.06365(9) 0.0530(5) Uani 1 1 d . . . . .
N112 N 0.0777(2) 0.23540(15) -0.02562(11) 0.0584(6) Uani 1 1 d . . . . .
C73 C 0.09973(16) 0.53409(14) 0.58912(10) 0.0388(5) Uani 1 1 d . . . . .
C74 C 0.10968(16) 0.50078(14) 0.53155(10) 0.0379(5) Uani 1 1 d . . . . .
O52 O 0.4302(6) 0.4287(6) -0.0802(3) 0.0658(17) Uani 0.627(9) 1 d . . P B 1
C58 C 0.35332(17) 0.50273(15) 0.55376(10) 0.0402(5) Uani 1 1 d . . . . .
C81 C 0.10592(16) 0.64790(14) 0.65410(10) 0.0394(5) Uani 1 1 d . . . . .
O113 O 0.1107(2) 0.30475(15) -0.04074(11) 0.0793(7) Uani 1 1 d . . . . .
C78 C 0.07487(17) 0.48022(14) 0.63038(10) 0.0399(5) Uani 1 1 d . . . . .
C59 C 0.33966(17) 0.41922(15) 0.53050(10) 0.0411(5) Uani 1 1 d . . . . .
H59 H 0.318152 0.376201 0.552920 0.049 Uiso 1 1 calc R U . . .
C116 C 0.20236(16) 0.63310(14) 0.42048(10) 0.0382(5) Uani 1 1 d . . . . .
C61 C 0.38639(16) 0.46648(14) 0.44045(10) 0.0391(5) Uani 1 1 d . . . . .
C83 C 0.15826(17) 0.55186(14) 0.44042(10) 0.0381(5) Uani 1 1 d . . . . .
C124 C 0.28472(18) 0.77373(14) 0.44548(10) 0.0403(5) Uani 1 1 d . . . . .
C79 C 0.07016(17) 0.51706(15) 0.68794(11) 0.0419(5) Uani 1 1 d . . . . .
C66 C 0.39623(17) 0.54885(14) 0.46922(10) 0.0398(5) Uani 1 1 d . . . . .
C75 C 0.08947(18) 0.41593(14) 0.51527(11) 0.0424(5) Uani 1 1 d . . . . .
H75 H 0.094131 0.393347 0.476588 0.051 Uiso 1 1 calc R U . . .
C60 C 0.35822(17) 0.40137(14) 0.47448(10) 0.0403(5) Uani 1 1 d . . . . .
C19 C 0.33804(18) 0.52103(15) 0.61692(11) 0.0439(5) Uani 1 1 d . . . . .
C90 C 0.12157(17) 0.74041(15) 0.66443(11) 0.0418(5) Uani 1 1 d . . . . .
C62 C 0.40534(17) 0.45775(15) 0.38094(10) 0.0410(5) Uani 1 1 d . . . . .
C117 C 0.20419(18) 0.63307(15) 0.35983(10) 0.0416(5) Uani 1 1 d . . . . .
H117 H 0.176187 0.582589 0.331552 0.050 Uiso 1 1 calc R U . . .
C118 C 0.24714(19) 0.70727(15) 0.34239(10) 0.0426(5) Uani 1 1 d . . . . .
C80 C 0.08345(17) 0.60102(15) 0.69939(10) 0.0418(5) Uani 1 1 d . . . . .
H80 H 0.077606 0.626628 0.736886 0.050 Uiso 1 1 calc R U . . .
C65 C 0.42370(18) 0.61711(15) 0.43970(11) 0.0436(5) Uani 1 1 d . . . . .
H65 H 0.429846 0.671192 0.458988 0.052 Uiso 1 1 calc R U . . .
C14 C 0.36185(17) 0.72885(15) 0.69854(10) 0.0425(5) Uani 1 1 d . . . . .
C119 C 0.28892(19) 0.78208(15) 0.38582(11) 0.0438(5) Uani 1 1 d . . . . .
C6 C 0.37446(17) 0.84444(15) 0.65580(11) 0.0442(5) Uani 1 1 d . . . . .
C13 C 0.35132(17) 0.64208(16) 0.69219(11) 0.0433(5) Uani 1 1 d . . . . .
C49 C 0.39585(18) 0.35760(16) 0.29159(11) 0.0443(5) Uani 1 1 d . . . . .
C8 C 0.38452(19) 0.86030(16) 0.76071(11) 0.0477(6) Uani 1 1 d . . . . .
C128 C 0.13105(19) 0.20779(16) 0.23101(11) 0.0474(6) Uani 1 1 d . . . . .
C123 C 0.33218(19) 0.84599(14) 0.49166(11) 0.0443(5) Uani 1 1 d . . . . .
C7 C 0.38785(19) 0.89595(16) 0.71091(11) 0.0475(6) Uani 1 1 d . . . . .
H7 H 0.398918 0.954019 0.713324 0.057 Uiso 1 1 calc R U . . .
C134 C 0.13791(18) 0.31357(16) 0.31277(11) 0.0467(6) Uani 1 1 d . . . . .
C9 C 0.37017(18) 0.77375(16) 0.75624(11) 0.0462(5) Uani 1 1 d . . . . .
C77 C 0.05557(19) 0.39331(15) 0.61279(11) 0.0448(5) Uani 1 1 d . . . . .
H77 H 0.038339 0.356361 0.640085 0.054 Uiso 1 1 calc R U . . .
C43 C 0.38646(18) 0.26774(16) 0.27226(11) 0.0453(5) Uani 1 1 d . . . . .
C44 C 0.38789(19) 0.24191(16) 0.21314(11) 0.0470(5) Uani 1 1 d . . . . .
H44 H 0.396145 0.280257 0.186186 0.056 Uiso 1 1 calc R U . . .
C63 C 0.4323(2) 0.52672(16) 0.35431(11) 0.0472(5) Uani 1 1 d . . . . .
H63 H 0.445053 0.520531 0.315101 0.057 Uiso 1 1 calc R U . . .
C45 C 0.37698(19) 0.15850(17) 0.19406(11) 0.0487(6) Uani 1 1 d . . . . .
C39 C 0.4107(2) 0.21908(19) 0.05665(10) 0.0550(7) Uani 1 1 d . . . . .
C133 C 0.12681(18) 0.22874(16) 0.29206(11) 0.0467(6) Uani 1 1 d . . . . .
C76 C 0.06182(19) 0.36330(15) 0.55691(11) 0.0463(5) Uani 1 1 d . . . . .
H76 H 0.047102 0.304906 0.545432 0.056 Uiso 1 1 calc R U . . .
C15 C 0.3738(2) 0.88448(15) 0.60152(11) 0.0478(6) Uani 1 1 d . . . . .
C11 C 0.3538(2) 0.64914(18) 0.79761(12) 0.0524(6) Uani 1 1 d . . . . .
H11 H 0.350793 0.621473 0.830977 0.063 Uiso 1 1 calc R U . . .
C37 C 0.1769(2) 0.40340(17) 0.17394(11) 0.0502(6) Uani 1 1 d . . . . .
C129 C 0.1160(2) 0.12223(17) 0.20807(11) 0.0503(6) Uani 1 1 d . . . . .
C64 C 0.44155(19) 0.60615(16) 0.38362(11) 0.0467(5) Uani 1 1 d . . . . .
H64 H 0.460476 0.652802 0.364084 0.056 Uiso 1 1 calc R U . . .
C95 C 0.12860(19) 0.03797(16) 0.05218(11) 0.0473(6) Uani 1 1 d . . . . .
C135 C 0.15157(19) 0.36932(16) 0.27439(11) 0.0470(6) Uani 1 1 d . . . . .
H135 H 0.156557 0.425568 0.287122 0.056 Uiso 1 1 calc R U . . .
C10 C 0.3659(2) 0.73221(18) 0.80573(11) 0.0504(6) Uani 1 1 d . . . . .
H10 H 0.371463 0.761907 0.844310 0.060 Uiso 1 1 calc R U . . .
C122 C 0.3741(2) 0.92299(16) 0.47668(12) 0.0525(6) Uani 1 1 d . . . . .
H122 H 0.402914 0.971411 0.506839 0.063 Uiso 1 1 calc R U . . .
C103 C 0.11493(19) 0.10097(16) -0.02899(12) 0.0486(6) Uani 1 1 d . . . . .
C136 C 0.15813(19) 0.34168(16) 0.21555(11) 0.0478(6) Uani 1 1 d . . . . .
C96 C 0.1460(2) -0.02966(17) 0.02036(12) 0.0509(6) Uani 1 1 d . . . . .
H96 H 0.156324 -0.073330 0.039477 0.061 Uiso 1 1 calc R U . . .
C69 C 0.3219(2) 0.17708(15) 0.44654(12) 0.0503(6) Uani 1 1 d . . . . .
H69 H 0.293926 0.172073 0.403259 0.060 Uiso 1 1 calc R U . . .
C86 C 0.0583(2) 0.50156(17) 0.78832(11) 0.0517(6) Uani 1 1 d . . . . .
H86A H -0.000805 0.519020 0.791069 0.062 Uiso 1 1 calc R U . . .
H86B H 0.119523 0.551386 0.801920 0.062 Uiso 1 1 calc R U . . .
C68 C 0.3132(2) 0.25574(15) 0.47995(12) 0.0474(5) Uani 1 1 d . . . . .
H68A H 0.242023 0.247662 0.481086 0.057 Uiso 1 1 calc R U . . .
H68B H 0.351463 0.268190 0.521472 0.057 Uiso 1 1 calc R U . . .
C70 C 0.4306(2) 0.18195(16) 0.45312(12) 0.0520(6) Uani 1 1 d . . . . .
H70A H 0.468646 0.231774 0.439042 0.078 Uiso 1 1 calc R U . . .
H70B H 0.434357 0.132011 0.429410 0.078 Uiso 1 1 calc R U . . .
H70C H 0.458963 0.185228 0.495159 0.078 Uiso 1 1 calc R U . . .
C41 C 0.3786(2) 0.12669(18) 0.12999(11) 0.0515(6) Uani 1 1 d . . . . .
H41A H 0.446586 0.125770 0.127464 0.062 Uiso 1 1 calc R U . . .
H41B H 0.331049 0.068772 0.117430 0.062 Uiso 1 1 calc R U . . .
C102 C 0.1007(2) 0.16705(16) -0.05773(13) 0.0525(6) Uani 1 1 d . . . . .
C47 C 0.3656(2) 0.13770(17) 0.29377(12) 0.0532(6) Uani 1 1 d . . . . .
H47 H 0.357932 0.100692 0.321656 0.064 Uiso 1 1 calc R U . . .
C34 C 0.3826(2) 0.28963(19) 0.03418(11) 0.0565(7) Uani 1 1 d . . . . .
C46 C 0.3647(2) 0.10595(17) 0.23536(12) 0.0522(6) Uani 1 1 d . . . . .
H46 H 0.355781 0.048521 0.223915 0.063 Uiso 1 1 calc R U . . .
C12 C 0.3456(2) 0.60317(17) 0.74086(11) 0.0494(6) Uani 1 1 d . . . . .
H12 H 0.336143 0.545171 0.736398 0.059 Uiso 1 1 calc R U . . .
C120 C 0.3340(2) 0.86176(17) 0.37189(13) 0.0534(6) Uani 1 1 d . . . . .
H120 H 0.336324 0.867932 0.331688 0.064 Uiso 1 1 calc R U . . .
C132 C 0.1122(2) 0.16747(17) 0.32843(12) 0.0520(6) Uani 1 1 d . . . . .
H132 H 0.110992 0.181947 0.369302 0.062 Uiso 1 1 calc R U . . .
C26 C 0.3041(2) 0.38630(19) 0.04789(11) 0.0558(7) Uani 1 1 d . . . . .
C104 C 0.1262(2) 0.03657(16) 0.11664(12) 0.0523(6) Uani 1 1 d . . . . .
C97 C 0.1478(2) -0.03087(17) -0.03863(12) 0.0540(6) Uani 1 1 d . . . . .
C27 C 0.2456(2) 0.42132(18) 0.08196(12) 0.0558(7) Uani 1 1 d . . . . .
C130 C 0.1010(2) 0.06364(17) 0.24409(12) 0.0569(7) Uani 1 1 d . . . . .
H130 H 0.091488 0.007211 0.228411 0.068 Uiso 1 1 calc R U . . .
C98 C 0.1317(2) 0.03574(18) -0.06608(13) 0.0545(6) Uani 1 1 d . . . . .
C92 C 0.1368(2) 0.85562(16) 0.73767(14) 0.0559(7) Uani 1 1 d . . . . .
H92A H 0.078459 0.868162 0.718482 0.084 Uiso 1 1 calc R U . . .
H92B H 0.196703 0.887986 0.724478 0.084 Uiso 1 1 calc R U . . .
H92C H 0.146336 0.870464 0.781059 0.084 Uiso 1 1 calc R U . . .
C131 C 0.0998(2) 0.08701(18) 0.30478(12) 0.0562(7) Uani 1 1 d . . . . .
H131 H 0.090047 0.045890 0.329619 0.067 Uiso 1 1 calc R U . . .
C87 C 0.0609(2) 0.43649(19) 0.82707(13) 0.0589(7) Uani 1 1 d . . . . .
H87 H 0.002861 0.384362 0.809416 0.071 Uiso 1 1 calc R U . . .
C121 C 0.3741(2) 0.92951(17) 0.41643(13) 0.0576(7) Uani 1 1 d . . . . .
H121 H 0.403012 0.982946 0.406544 0.069 Uiso 1 1 calc R U . . .
C126 C 0.2267(3) 0.64196(19) 0.24272(12) 0.0633(8) Uani 1 1 d . . . . .
H12A H 0.238861 0.656360 0.204037 0.095 Uiso 1 1 calc R U . . .
H12B H 0.154980 0.612328 0.239437 0.095 Uiso 1 1 calc R U . . .
H12C H 0.264913 0.606015 0.254826 0.095 Uiso 1 1 calc R U . . .
C28 C 0.2247(3) 0.4903(2) 0.06855(14) 0.0668(8) Uani 1 1 d . . . . .
H28 H 0.186368 0.513402 0.091103 0.080 Uiso 1 1 calc R U . . .
C31 C 0.3388(3) 0.4254(2) 0.00064(12) 0.0633(8) Uani 1 1 d . . . . .
C109 C 0.1971(3) -0.2194(2) -0.09570(14) 0.0646(8) Uani 1 1 d . . . . .
H109 H 0.240967 -0.191579 -0.122297 0.078 Uiso 1 1 calc R U . . .
C108 C 0.1938(3) -0.15328(19) -0.04690(13) 0.0601(7) Uani 1 1 d . . . . .
H10A H 0.145167 -0.178915 -0.022567 0.072 Uiso 1 1 calc R U . . .
H10B H 0.260724 -0.126961 -0.020456 0.072 Uiso 1 1 calc R U . . .
C101 C 0.1044(2) 0.1691(2) -0.11644(14) 0.0616(7) Uani 1 1 d . . . . .
H101 H 0.096180 0.214899 -0.133521 0.074 Uiso 1 1 calc R U . . .
C32 C 0.3987(3) 0.3886(2) -0.03126(12) 0.0669(8) Uani 1 1 d . . . . .
C33 C 0.4209(3) 0.3223(2) -0.01337(12) 0.0629(8) Uani 1 1 d . . . . .
H33 H 0.461999 0.298586 -0.032950 0.076 Uiso 1 1 calc R U . . .
C22 C 0.4095(3) 0.98985(19) 0.82227(13) 0.0654(8) Uani 1 1 d . . . . .
H22A H 0.355321 0.999119 0.794771 0.079 Uiso 1 1 calc R U . . .
H22B H 0.474244 1.018791 0.811463 0.079 Uiso 1 1 calc R U . . .
C99 C 0.1329(3) 0.0388(2) -0.12706(14) 0.0701(9) Uani 1 1 d . . . . .
H99 H 0.142832 -0.005705 -0.151234 0.084 Uiso 1 1 calc R U . . .
C88 C 0.1570(3) 0.4161(2) 0.82904(15) 0.0700(8) Uani 1 1 d . . . . .
H88A H 0.214596 0.465905 0.848121 0.105 Uiso 1 1 calc R U . . .
H88B H 0.163540 0.398185 0.788340 0.105 Uiso 1 1 calc R U . . .
H88C H 0.155051 0.371133 0.851923 0.105 Uiso 1 1 calc R U . . .
C71 C 0.2592(3) 0.10109(18) 0.46839(17) 0.0705(8) Uani 1 1 d . . . . .
H71A H 0.284384 0.105476 0.511056 0.106 Uiso 1 1 calc R U . . .
H71B H 0.263863 0.050295 0.446384 0.106 Uiso 1 1 calc R U . . .
H71C H 0.189034 0.098613 0.461794 0.106 Uiso 1 1 calc R U . . .
C30 C 0.3165(3) 0.4961(2) -0.01234(14) 0.0742(9) Uani 1 1 d . . . . .
H30 H 0.339937 0.522478 -0.043837 0.089 Uiso 1 1 calc R U . . .
C89 C 0.0484(3) 0.4686(2) 0.88895(15) 0.0734(9) Uani 1 1 d . . . . .
H89A H 0.047482 0.426267 0.914142 0.110 Uiso 1 1 calc R U . . .
H89B H -0.014840 0.480219 0.885654 0.110 Uiso 1 1 calc R U . . .
H89C H 0.104483 0.520023 0.906804 0.110 Uiso 1 1 calc R U . . .
C100 C 0.1205(3) 0.1033(2) -0.15154(15) 0.0756(9) Uani 1 1 d . . . . .
H100 H 0.122470 0.104475 -0.192422 0.091 Uiso 1 1 calc R U . . .
C110 C 0.0922(3) -0.2665(2) -0.13273(15) 0.0776(10) Uani 1 1 d . . . . .
H11A H 0.049324 -0.295905 -0.107393 0.116 Uiso 1 1 calc R U . . .
H11B H 0.096034 -0.306942 -0.165299 0.116 Uiso 1 1 calc R U . . .
H11C H 0.063830 -0.226762 -0.149335 0.116 Uiso 1 1 calc R U . . .
C29 C 0.2599(3) 0.5271(2) 0.02132(15) 0.0783(10) Uani 1 1 d . . . . .
H29 H 0.244279 0.574797 0.012244 0.094 Uiso 1 1 calc R U . . .
C111 C 0.2441(3) -0.2769(2) -0.06557(17) 0.0759(9) Uani 1 1 d . . . . .
H11D H 0.314166 -0.245390 -0.046583 0.114 Uiso 1 1 calc R U . . .
H11E H 0.241420 -0.323622 -0.095506 0.114 Uiso 1 1 calc R U . . .
H11F H 0.206891 -0.298413 -0.035306 0.114 Uiso 1 1 calc R U . . .
C53 C 0.4882(6) 0.3885(6) -0.1111(3) 0.0562(16) Uani 0.627(9) 1 d . . P B 1
H53A H 0.449651 0.328683 -0.126409 0.067 Uiso 0.627(9) 1 calc R U P B 1
H53B H 0.551718 0.393368 -0.084488 0.067 Uiso 0.627(9) 1 calc R U P B 1
C25 C 0.4166(6) 1.1168(3) 0.88824(19) 0.129(2) Uani 1 1 d . . . . .
H25A H 0.486218 1.151882 0.890569 0.194 Uiso 1 1 calc R U . . .
H25B H 0.393241 1.134798 0.923589 0.194 Uiso 1 1 calc R U . . .
H25C H 0.374137 1.122034 0.852355 0.194 Uiso 1 1 calc R U . . .
C56 C 0.5752(4) 0.4028(4) -0.1962(2) 0.0637(16) Uani 0.627(9) 1 d . . P B 1
H56A H 0.636480 0.407055 -0.168458 0.096 Uiso 0.627(9) 1 calc R U P B 1
H56B H 0.592991 0.435434 -0.227452 0.096 Uiso 0.627(9) 1 calc R U P B 1
H56C H 0.539150 0.344148 -0.214328 0.096 Uiso 0.627(9) 1 calc R U P B 1
C54 C 0.5085(5) 0.4366(4) -0.1625(2) 0.0600(16) Uani 0.627(9) 1 d . . P B 1
H54 H 0.544748 0.497112 -0.145590 0.072 Uiso 0.627(9) 1 calc R U P B 1
C55 C 0.4100(6) 0.4276(8) -0.2053(4) 0.103(3) Uani 0.627(9) 1 d . . P B 1
H55A H 0.375352 0.368705 -0.223254 0.154 Uiso 0.627(9) 1 calc R U P B 1
H55B H 0.425407 0.460459 -0.236762 0.154 Uiso 0.627(9) 1 calc R U P B 1
H55C H 0.366731 0.447993 -0.182999 0.154 Uiso 0.627(9) 1 calc R U P B 1
C2 C 0.1926(6) 0.8309(4) 0.1626(5) 0.231(6) Uani 1 1 d D . . . .
H2A H 0.183259 0.879367 0.145186 0.277 Uiso 0.583(5) 1 calc R U P A 1
H2B H 0.154948 0.863665 0.142250 0.277 Uiso 0.417(5) 1 calc R U P A 2
C23 C 0.4106(6) 1.0249(3) 0.88544(18) 0.126(2) Uani 1 1 d . . . . .
H23 H 0.344924 0.993519 0.895078 0.151 Uiso 1 1 calc R U . . .
C24 C 0.4885(9) 1.0160(4) 0.9285(2) 0.223(5) Uani 1 1 d . . . . .
H24A H 0.544269 1.013262 0.909437 0.268 Uiso 1 1 calc R U . . .
H24B H 0.462115 0.964585 0.944243 0.268 Uiso 1 1 calc R U . . .
H24C H 0.512247 1.064055 0.961161 0.268 Uiso 1 1 calc R U . . .
O52A O 0.4135(16) 0.4148(10) -0.0738(7) 0.107(7) Uani 0.373(9) 1 d . . P B 2
C53A C 0.4445(19) 0.3742(16) -0.1241(8) 0.111(8) Uani 0.373(9) 1 d . . P B 2
H53C H 0.516661 0.381990 -0.111971 0.133 Uiso 0.373(9) 1 calc R U P B 2
H53D H 0.407231 0.313483 -0.130933 0.133 Uiso 0.373(9) 1 calc R U P B 2
C54A C 0.4301(12) 0.4025(8) -0.1789(6) 0.082(3) Uani 0.373(9) 1 d . . P B 2
H54A H 0.356507 0.390806 -0.192056 0.098 Uiso 0.373(9) 1 calc R U P B 2
C56A C 0.4630(17) 0.3512(14) -0.2262(7) 0.151(8) Uani 0.373(9) 1 d . . P B 2
H56D H 0.530818 0.351542 -0.210773 0.227 Uiso 0.373(9) 1 calc R U P B 2
H56E H 0.462716 0.375895 -0.262457 0.227 Uiso 0.373(9) 1 calc R U P B 2
H56F H 0.416376 0.293554 -0.235616 0.227 Uiso 0.373(9) 1 calc R U P B 2
C55A C 0.4752(16) 0.4852(12) -0.1702(8) 0.121(6) Uani 0.373(9) 1 d . . P B 2
H55D H 0.543724 0.499998 -0.147252 0.181 Uiso 0.373(9) 1 calc R U P B 2
H55E H 0.437567 0.512840 -0.148195 0.181 Uiso 0.373(9) 1 calc R U P B 2
H55F H 0.477483 0.503337 -0.208856 0.181 Uiso 0.373(9) 1 calc R U P B 2
Cl4A Cl 0.3056(4) 0.8722(3) 0.1295(4) 0.218(5) Uani 0.417(5) 1 d D . P A 2

loop_
_atom_site_aniso_label
_atom_site_aniso_U_11
_atom_site_aniso_U_22
_atom_site_aniso_U_33
_atom_site_aniso_U_23
_atom_site_aniso_U_13
_atom_site_aniso_U_12
Cl1 0.1552(14) 0.1316(13) 0.1368(13) 0.0181(10) -0.0242(11) 0.0423(11)
O84 0.0533(9) 0.0351(8) 0.0415(8) -0.0076(7) 0.0053(7) 0.0145(7)
O67 0.0518(9) 0.0337(8) 0.0407(8) -0.0047(6) 0.0072(7) 0.0180(7)
O85 0.0643(11) 0.0408(9) 0.0421(9) 0.0046(7) 0.0146(8) 0.0211(8)
O91 0.0603(10) 0.0356(9) 0.0514(10) -0.0064(7) 0.0126(8) 0.0204(7)
O20 0.0631(11) 0.0443(9) 0.0479(9) 0.0001(8) 0.0144(8) 0.0247(8)
O50 0.0714(12) 0.0508(10) 0.0413(9) -0.0016(8) 0.0119(8) 0.0284(9)
O137 0.0639(11) 0.0445(9) 0.0442(9) -0.0105(7) 0.0116(8) 0.0226(8)
O93 0.0710(12) 0.0370(9) 0.0572(11) 0.0036(8) 0.0155(9) 0.0239(8)
O125 0.0794(13) 0.0453(10) 0.0371(8) 0.0028(7) 0.0122(8) 0.0239(9)
O21 0.0797(13) 0.0528(11) 0.0414(9) -0.0130(8) 0.0118(9) 0.0327(10)
O38 0.0792(13) 0.0481(10) 0.0557(11) -0.0045(8) 0.0199(9) 0.0335(9)
Cl4 0.0987(14) 0.0906(13) 0.0969(15) 0.0214(10) 0.0131(10) 0.0113(10)
N82 0.0460(10) 0.0306(9) 0.0373(9) -0.0029(7) 0.0063(8) 0.0155(8)
Cl3 0.1847(19) 0.1617(17) 0.211(2) 0.0632(16) 0.0068(16) 0.0922(15)
N115 0.0432(9) 0.0326(9) 0.0389(9) -0.0029(7) 0.0052(8) 0.0159(8)
N72 0.0412(9) 0.0312(9) 0.0411(10) -0.0022(7) 0.0054(8) 0.0158(7)
O42 0.0827(14) 0.0909(16) 0.0459(10) 0.0035(10) 0.0203(10) 0.0549(13)
O105 0.0915(15) 0.0525(11) 0.0510(10) -0.0105(9) 0.0050(10) 0.0385(11)
N57 0.0416(10) 0.0382(10) 0.0409(10) -0.0072(8) 0.0022(8) 0.0184(8)
N18 0.0480(10) 0.0408(10) 0.0396(10) -0.0069(8) 0.0063(8) 0.0212(8)
O107 0.1018(16) 0.0607(12) 0.0558(11) 0.0006(9) 0.0280(11) 0.0508(12)
O16 0.1001(16) 0.0353(9) 0.0552(11) -0.0097(8) 0.0222(11) 0.0066(10)
N51 0.0511(11) 0.0385(10) 0.0371(10) -0.0059(8) 0.0033(8) 0.0196(8)
N5 0.0398(9) 0.0403(10) 0.0412(10) -0.0092(8) 0.0033(8) 0.0156(8)
N17 0.0560(11) 0.0314(9) 0.0414(10) -0.0056(8) 0.0045(9) 0.0134(8)
N48 0.0554(12) 0.0444(11) 0.0430(11) -0.0072(9) 0.0010(9) 0.0201(9)
N40 0.0557(12) 0.0590(13) 0.0433(11) -0.0082(10) 0.0023(9) 0.0298(10)
N127 0.0529(11) 0.0458(11) 0.0431(11) -0.0120(9) 0.0023(9) 0.0255(9)
N94 0.0495(11) 0.0424(11) 0.0504(12) -0.0142(9) -0.0026(9) 0.0204(9)
N106 0.0672(13) 0.0470(12) 0.0400(10) -0.0138(9) 0.0001(9) 0.0293(10)
N36 0.0689(14) 0.0498(12) 0.0446(11) -0.0075(9) 0.0096(10) 0.0320(11)
O114 0.1039(18) 0.0636(14) 0.0988(18) 0.0108(13) 0.0442(15) 0.0485(13)
N35 0.0675(14) 0.0569(13) 0.0366(10) -0.0095(9) 0.0059(9) 0.0325(11)
N112 0.0704(15) 0.0498(13) 0.0520(13) -0.0054(10) -0.0047(11) 0.0296(11)
C73 0.0390(10) 0.0319(10) 0.0428(12) -0.0013(9) 0.0042(9) 0.0131(8)
C74 0.0398(11) 0.0325(10) 0.0400(11) -0.0001(8) 0.0045(9) 0.0143(8)
O52 0.096(3) 0.081(4) 0.037(2) 0.017(3) 0.033(3) 0.041(3)
C58 0.0392(11) 0.0397(12) 0.0403(11) -0.0052(9) 0.0022(9) 0.0184(9)
C81 0.0389(11) 0.0336(11) 0.0440(12) -0.0024(9) 0.0050(9) 0.0148(9)
O113 0.1115(19) 0.0544(13) 0.0697(14) 0.0036(11) 0.0021(13) 0.0352(13)
C78 0.0420(11) 0.0353(11) 0.0414(12) -0.0002(9) 0.0063(9) 0.0154(9)
C59 0.0429(11) 0.0380(11) 0.0414(12) -0.0034(9) 0.0065(9) 0.0171(9)
C116 0.0401(11) 0.0359(11) 0.0379(11) -0.0024(8) 0.0050(9) 0.0163(9)
C61 0.0387(10) 0.0370(11) 0.0393(11) -0.0051(9) 0.0007(9) 0.0172(9)
C83 0.0413(11) 0.0335(11) 0.0371(11) -0.0035(8) 0.0031(9) 0.0151(9)
C124 0.0472(12) 0.0342(11) 0.0408(11) -0.0006(9) 0.0064(9) 0.0192(9)
C79 0.0437(11) 0.0387(12) 0.0431(12) 0.0032(9) 0.0073(9) 0.0158(9)
C66 0.0397(11) 0.0376(11) 0.0390(11) -0.0074(9) 0.0003(9) 0.0174(9)
C75 0.0482(12) 0.0341(11) 0.0426(12) -0.0039(9) 0.0073(10) 0.0156(9)
C60 0.0409(11) 0.0363(11) 0.0410(11) -0.0079(9) 0.0015(9) 0.0178(9)
C19 0.0436(12) 0.0429(12) 0.0435(12) -0.0071(10) 0.0048(10) 0.0195(10)
C90 0.0437(11) 0.0365(11) 0.0451(12) -0.0030(10) 0.0080(10) 0.0176(9)
C62 0.0436(11) 0.0396(12) 0.0373(11) -0.0061(9) 0.0006(9) 0.0187(9)
C117 0.0477(12) 0.0401(12) 0.0352(11) -0.0037(9) 0.0027(9) 0.0186(10)
C118 0.0523(13) 0.0429(12) 0.0356(11) 0.0024(9) 0.0079(10) 0.0221(10)
C80 0.0454(12) 0.0403(12) 0.0386(11) -0.0030(9) 0.0068(9) 0.0174(9)
C65 0.0446(12) 0.0368(11) 0.0466(12) -0.0055(9) 0.0015(10) 0.0181(9)
C14 0.0392(11) 0.0460(13) 0.0403(12) -0.0086(10) 0.0058(9) 0.0186(9)
C119 0.0525(13) 0.0389(12) 0.0426(12) 0.0021(9) 0.0087(10) 0.0214(10)
C6 0.0409(11) 0.0420(12) 0.0439(12) -0.0106(10) 0.0041(9) 0.0143(9)
C13 0.0413(11) 0.0459(13) 0.0410(12) -0.0085(10) 0.0061(9) 0.0193(10)
C49 0.0459(12) 0.0465(13) 0.0392(12) -0.0043(10) 0.0044(10) 0.0202(10)
C8 0.0494(13) 0.0504(14) 0.0402(12) -0.0151(10) 0.0058(10) 0.0226(11)
C128 0.0493(13) 0.0463(13) 0.0427(12) -0.0144(10) -0.0001(10) 0.0232(11)
C123 0.0522(13) 0.0323(11) 0.0464(13) -0.0022(9) 0.0064(10) 0.0164(10)
C7 0.0477(12) 0.0431(13) 0.0460(13) -0.0127(10) 0.0060(10) 0.0168(10)
C134 0.0453(12) 0.0470(13) 0.0439(12) -0.0150(10) 0.0048(10) 0.0205(10)
C9 0.0451(12) 0.0510(14) 0.0412(12) -0.0105(10) 0.0055(10) 0.0227(10)
C77 0.0522(13) 0.0345(11) 0.0489(13) 0.0060(10) 0.0112(10) 0.0164(10)
C43 0.0449(12) 0.0466(13) 0.0411(12) -0.0087(10) 0.0009(10) 0.0205(10)
C44 0.0482(12) 0.0490(14) 0.0419(12) -0.0063(10) 0.0034(10) 0.0215(11)
C63 0.0557(14) 0.0448(13) 0.0407(12) -0.0011(10) 0.0053(10) 0.0217(11)
C45 0.0466(12) 0.0512(14) 0.0444(13) -0.0124(11) 0.0014(10) 0.0223(11)
C39 0.0704(17) 0.0671(17) 0.0299(11) -0.0129(11) 0.0034(11) 0.0377(14)
C133 0.0469(12) 0.0454(13) 0.0443(13) -0.0109(10) 0.0022(10) 0.0209(10)
C76 0.0552(13) 0.0310(11) 0.0514(13) -0.0019(9) 0.0097(11) 0.0168(10)
C15 0.0543(13) 0.0358(12) 0.0466(13) -0.0102(10) 0.0099(11) 0.0122(10)
C11 0.0599(15) 0.0607(16) 0.0422(13) -0.0001(11) 0.0149(11) 0.0293(13)
C37 0.0547(14) 0.0486(14) 0.0457(13) -0.0106(11) 0.0041(11) 0.0245(11)
C129 0.0582(14) 0.0474(14) 0.0425(13) -0.0113(10) -0.0017(11) 0.0264(11)
C64 0.0530(13) 0.0403(12) 0.0447(12) 0.0017(10) 0.0036(10) 0.0177(10)
C95 0.0479(12) 0.0418(12) 0.0457(13) -0.0140(10) 0.0004(10) 0.0184(10)
C135 0.0490(13) 0.0429(13) 0.0459(13) -0.0128(10) 0.0059(10) 0.0205(10)
C10 0.0533(13) 0.0575(15) 0.0424(12) -0.0067(11) 0.0104(10) 0.0269(12)
C122 0.0652(16) 0.0333(12) 0.0536(14) -0.0009(10) 0.0080(12) 0.0143(11)
C103 0.0449(12) 0.0461(13) 0.0489(13) -0.0103(10) 0.0027(10) 0.0170(10)
C136 0.0485(12) 0.0474(13) 0.0455(13) -0.0119(10) 0.0038(10) 0.0236(11)
C96 0.0551(14) 0.0450(13) 0.0508(14) -0.0106(11) 0.0051(11) 0.0239(11)
C69 0.0591(14) 0.0351(12) 0.0520(14) -0.0069(10) 0.0053(11) 0.0175(11)
C86 0.0657(16) 0.0498(14) 0.0447(13) 0.0054(11) 0.0180(12) 0.0246(12)
C68 0.0555(14) 0.0354(12) 0.0490(13) -0.0022(10) 0.0098(11) 0.0158(10)
C70 0.0618(15) 0.0391(12) 0.0518(14) -0.0073(10) 0.0025(12) 0.0223(11)
C41 0.0574(14) 0.0524(14) 0.0444(13) -0.0086(11) 0.0032(11) 0.0276(12)
C102 0.0509(13) 0.0425(13) 0.0572(15) -0.0074(11) 0.0000(11) 0.0174(11)
C47 0.0640(16) 0.0470(14) 0.0477(13) -0.0019(11) 0.0040(12) 0.0249(12)
C34 0.0720(17) 0.0661(17) 0.0321(11) -0.0101(11) 0.0049(11) 0.0337(14)
C46 0.0598(15) 0.0441(13) 0.0481(14) -0.0096(11) 0.0001(11) 0.0227(12)
C12 0.0535(13) 0.0486(14) 0.0473(13) -0.0050(11) 0.0105(11) 0.0237(11)
C120 0.0681(16) 0.0441(13) 0.0504(14) 0.0080(11) 0.0154(12) 0.0209(12)
C132 0.0547(14) 0.0536(15) 0.0440(13) -0.0120(11) 0.0006(11) 0.0252(12)
C26 0.0708(17) 0.0618(16) 0.0346(12) -0.0093(11) 0.0050(11) 0.0311(14)
C104 0.0624(15) 0.0431(13) 0.0485(14) -0.0128(11) -0.0022(11) 0.0278(12)
C97 0.0630(15) 0.0489(14) 0.0535(14) -0.0076(11) 0.0158(12) 0.0275(12)
C27 0.0713(17) 0.0576(16) 0.0407(13) -0.0073(11) 0.0078(12) 0.0324(14)
C130 0.0724(17) 0.0453(14) 0.0486(14) -0.0147(11) -0.0027(12) 0.0293(13)
C98 0.0605(15) 0.0491(14) 0.0565(15) -0.0048(12) 0.0141(12) 0.0262(12)
C92 0.0620(15) 0.0364(13) 0.0667(17) -0.0118(11) 0.0114(13) 0.0212(11)
C131 0.0686(17) 0.0499(15) 0.0483(14) -0.0060(11) -0.0001(12) 0.0283(13)
C87 0.0745(18) 0.0558(16) 0.0533(15) 0.0121(12) 0.0180(13) 0.0284(14)
C121 0.0752(18) 0.0359(13) 0.0609(16) 0.0072(11) 0.0149(14) 0.0175(12)
C126 0.097(2) 0.0543(16) 0.0381(13) -0.0013(11) 0.0112(14) 0.0300(16)
C28 0.095(2) 0.0637(18) 0.0537(16) 0.0004(13) 0.0205(15) 0.0439(17)
C31 0.088(2) 0.0660(18) 0.0406(13) -0.0041(12) 0.0120(14) 0.0384(16)
C109 0.095(2) 0.0570(16) 0.0612(17) 0.0055(13) 0.0367(16) 0.0437(16)
C108 0.0791(19) 0.0540(16) 0.0568(16) -0.0014(12) 0.0181(14) 0.0379(15)
C101 0.0696(18) 0.0548(16) 0.0605(17) 0.0038(13) 0.0100(14) 0.0251(14)
C32 0.098(2) 0.072(2) 0.0373(13) -0.0010(13) 0.0188(14) 0.0400(18)
C33 0.088(2) 0.0741(19) 0.0361(12) -0.0037(12) 0.0144(13) 0.0453(17)
C22 0.097(2) 0.0498(16) 0.0482(15) -0.0143(12) 0.0139(15) 0.0308(15)
C99 0.100(2) 0.0667(19) 0.0585(17) 0.0028(14) 0.0294(17) 0.0458(18)
C88 0.090(2) 0.074(2) 0.0611(18) 0.0142(15) 0.0193(16) 0.0455(18)
C71 0.079(2) 0.0395(14) 0.088(2) -0.0009(14) 0.0206(17) 0.0156(14)
C30 0.112(3) 0.071(2) 0.0501(16) 0.0057(14) 0.0237(17) 0.044(2)
C89 0.100(3) 0.083(2) 0.0585(18) 0.0255(16) 0.0327(17) 0.048(2)
C100 0.108(3) 0.072(2) 0.0575(18) 0.0084(15) 0.0253(18) 0.042(2)
C110 0.115(3) 0.067(2) 0.0549(17) -0.0097(15) 0.0168(18) 0.044(2)
C29 0.122(3) 0.067(2) 0.0626(19) 0.0099(16) 0.0277(19) 0.052(2)
C111 0.104(3) 0.0638(19) 0.084(2) 0.0123(17) 0.043(2) 0.0511(19)
C53 0.077(4) 0.080(4) 0.029(3) 0.011(3) 0.017(3) 0.048(3)
C25 0.266(7) 0.071(3) 0.065(2) -0.0110(19) 0.042(3) 0.083(4)
C56 0.078(3) 0.094(4) 0.044(2) 0.022(2) 0.030(2) 0.052(3)
C54 0.072(4) 0.076(3) 0.053(3) 0.021(2) 0.032(3) 0.041(3)
C55 0.093(5) 0.199(11) 0.066(4) 0.067(6) 0.036(4) 0.095(7)
C2 0.206(8) 0.085(4) 0.494(18) 0.113(7) 0.202(11) 0.090(5)
C23 0.274(7) 0.074(3) 0.060(2) -0.0035(18) 0.052(3) 0.097(4)
C24 0.496(16) 0.144(5) 0.056(3) -0.038(3) -0.026(5) 0.202(8)
O52A 0.242(18) 0.084(7) 0.073(6) 0.050(5) 0.108(8) 0.115(10)
C53A 0.19(2) 0.147(16) 0.047(8) 0.007(9) 0.023(11) 0.127(17)
C54A 0.095(9) 0.096(9) 0.059(7) -0.002(5) 0.017(6) 0.044(7)
C56A 0.20(2) 0.195(19) 0.097(10) 0.023(11) 0.083(13) 0.099(16)
C55A 0.170(17) 0.153(16) 0.100(11) 0.071(11) 0.064(12) 0.103(14)
Cl4A 0.139(4) 0.126(4) 0.345(12) 0.002(5) -0.038(5) 0.041(3)

loop_
_atom_type_symbol
_atom_type_description
_atom_type_scat_dispersion_real
_atom_type_scat_dispersion_imag
_atom_type_scat_source
C C 0.0181 0.0091 'International Tables Vol C Tables 4.2.6.8 and 6.1.1.4'
H H 0.0000 0.0000 'International Tables Vol C Tables 4.2.6.8 and 6.1.1.4'
Cl Cl 0.3639 0.7018 'International Tables Vol C Tables 4.2.6.8 and 6.1.1.4'
N N 0.0311 0.0180 'International Tables Vol C Tables 4.2.6.8 and 6.1.1.4'
O O 0.0492 0.0322 'International Tables Vol C Tables 4.2.6.8 and 6.1.1.4'

loop_
_geom_angle_atom_site_label_1
_geom_angle_atom_site_label_2
_geom_angle_atom_site_label_3
_geom_angle
_geom_angle_site_symmetry_1
_geom_angle_site_symmetry_3
_geom_angle_publ_flag
C60 O67 C68 118.19(18) . . ?
C79 O85 C86 117.72(19) . . ?
C90 O91 C92 116.3(2) . . ?
C118 O125 C126 116.4(2) . . ?
C8 O21 C22 116.6(2) . . ?
C83 N82 C74 130.87(19) . . ?
C116 N115 C124 117.0(2) . . ?
C81 N72 C73 116.7(2) . . ?
C58 N57 C66 117.59(19) . . ?
C19 N18 C13 127.3(2) . . ?
C97 O107 C108 116.8(2) . . ?
C49 N51 C62 126.6(2) . . ?
C6 N5 C14 117.1(2) . . ?
C15 N17 C123 128.3(2) . . ?
C47 N48 C43 116.5(2) . . ?
C39 N40 C41 124.1(2) . . ?
C136 N127 C128 117.1(2) . . ?
C95 N94 C103 117.0(2) . . ?
C104 N106 C129 127.1(2) . . ?
C37 N36 C27 129.1(2) . . ?
C34 N35 C26 117.0(3) . . ?
O114 N112 O113 123.6(3) . . ?
O114 N112 C102 120.3(3) . . ?
O113 N112 C102 116.0(3) . . ?
N72 C73 C74 117.1(2) . . ?
N72 C73 C78 123.7(2) . . ?
C78 C73 C74 119.3(2) . . ?
N82 C74 C73 114.48(19) . . ?
C75 C74 N82 125.3(2) . . ?
C75 C74 C73 120.2(2) . . ?
C53 O52 C32 112.0(7) . . ?
N57 C58 C59 125.0(2) . . ?
N57 C58 C19 117.9(2) . . ?
C59 C58 C19 117.1(2) . . ?
N72 C81 C90 114.7(2) . . ?
N72 C81 C80 124.9(2) . . ?
C80 C81 C90 120.4(2) . . ?
C73 C78 C79 117.1(2) . . ?
C73 C78 C77 119.3(2) . . ?
C77 C78 C79 123.6(2) . . ?
C60 C59 C58 118.4(2) . . ?
N115 C116 C83 116.4(2) . . ?
N115 C116 C117 124.6(2) . . ?
C117 C116 C83 118.97(19) . . ?
C60 C61 C66 115.9(2) . . ?
C60 C61 C62 126.7(2) . . ?
C62 C61 C66 117.4(2) . . ?
O84 C83 N82 125.7(2) . . ?
O84 C83 C116 120.3(2) . . ?
N82 C83 C116 114.00(18) . . ?
N115 C124 C119 123.7(2) . . ?
N115 C124 C123 117.2(2) . . ?
C119 C124 C123 119.0(2) . . ?
O85 C79 C78 115.8(2) . . ?
O85 C79 C80 125.0(2) . . ?
C80 C79 C78 119.2(2) . . ?
N57 C66 C61 123.2(2) . . ?
N57 C66 C65 116.4(2) . . ?
C65 C66 C61 120.5(2) . . ?
C74 C75 C76 119.1(2) . . ?
O67 C60 C59 122.7(2) . . ?
O67 C60 C61 117.4(2) . . ?
C59 C60 C61 119.9(2) . . ?
O20 C19 N18 125.3(2) . . ?
O20 C19 C58 121.8(2) . . ?
N18 C19 C58 112.9(2) . . ?
O91 C90 C81 110.6(2) . . ?
O93 C90 O91 124.2(2) . . ?
O93 C90 C81 125.2(2) . . ?
N51 C62 C61 120.0(2) . . ?
C63 C62 N51 120.3(2) . . ?
C63 C62 C61 119.7(2) . . ?
C118 C117 C116 118.5(2) . . ?
O125 C118 C117 125.5(2) . . ?
O125 C118 C119 114.8(2) . . ?
C117 C118 C119 119.6(2) . . ?
C79 C80 C81 118.3(2) . . ?
C64 C65 C66 120.3(2) . . ?
N5 C14 C13 118.1(2) . . ?
N5 C14 C9 123.2(2) . . ?
C9 C14 C13 118.8(2) . . ?
C124 C119 C118 116.6(2) . . ?
C124 C119 C120 119.8(2) . . ?
C120 C119 C118 123.6(2) . . ?
N5 C6 C7 124.8(2) . . ?
N5 C6 C15 118.1(2) . . ?
C7 C6 C15 117.1(2) . . ?
N18 C13 C14 115.8(2) . . ?
C12 C13 N18 124.3(2) . . ?
C12 C13 C14 119.9(2) . . ?
O50 C49 N51 126.2(2) . . ?
O50 C49 C43 119.7(2) . . ?
N51 C49 C43 114.1(2) . . ?
O21 C8 C7 124.5(2) . . ?
O21 C8 C9 115.6(2) . . ?
C7 C8 C9 119.9(2) . . ?
N127 C128 C133 123.9(2) . . ?
N127 C128 C129 118.4(2) . . ?
C133 C128 C129 117.7(3) . . ?
N17 C123 C124 114.9(2) . . ?
C122 C123 N17 125.4(2) . . ?
C122 C123 C124 119.7(2) . . ?
C8 C7 C6 118.3(2) . . ?
O137 C134 C133 115.5(2) . . ?
O137 C134 C135 124.9(2) . . ?
C135 C134 C133 119.7(2) . . ?
C8 C9 C14 116.7(2) . . ?
C10 C9 C14 120.0(2) . . ?
C10 C9 C8 123.3(2) . . ?
C76 C77 C78 119.8(2) . . ?
N48 C43 C49 118.2(2) . . ?
N48 C43 C44 124.0(2) . . ?
C44 C43 C49 117.8(2) . . ?
C43 C44 C45 118.7(3) . . ?
C62 C63 C64 121.5(2) . . ?
C44 C45 C41 121.1(3) . . ?
C46 C45 C44 117.8(2) . . ?
C46 C45 C41 121.2(2) . . ?
O42 C39 N40 124.8(3) . . ?
O42 C39 C34 120.6(3) . . ?
N40 C39 C34 114.6(2) . . ?
C134 C133 C128 116.3(2) . . ?
C132 C133 C128 120.4(2) . . ?
C132 C133 C134 123.3(2) . . ?
C77 C76 C75 122.2(2) . . ?
O16 C15 N17 124.5(3) . . ?
O16 C15 C6 121.2(2) . . ?
N17 C15 C6 114.3(2) . . ?
C10 C11 C12 121.7(3) . . ?
O38 C37 N36 125.2(3) . . ?
O38 C37 C136 121.7(2) . . ?
N36 C37 C136 113.1(2) . . ?
N106 C129 C128 114.5(2) . . ?
C130 C129 N106 124.7(2) . . ?
C130 C129 C128 120.8(2) . . ?
C65 C64 C63 120.7(2) . . ?
N94 C95 C96 125.4(3) . . ?
N94 C95 C104 118.0(2) . . ?
C96 C95 C104 116.6(2) . . ?
C134 C135 C136 118.7(2) . . ?
C11 C10 C9 119.5(2) . . ?
C123 C122 C121 119.6(2) . . ?
N94 C103 C102 121.7(2) . . ?
N94 C103 C98 122.9(3) . . ?
C98 C103 C102 115.4(3) . . ?
N127 C136 C37 116.9(2) . . ?
N127 C136 C135 124.2(3) . . ?
C135 C136 C37 118.9(2) . . ?
C97 C96 C95 118.2(3) . . ?
C70 C69 C68 111.1(2) . . ?
C70 C69 C71 111.8(2) . . ?
C71 C69 C68 109.4(2) . . ?
O85 C86 C87 108.3(2) . . ?
O67 C68 C69 108.5(2) . . ?
N40 C41 C45 111.5(2) . . ?
C103 C102 N112 120.9(3) . . ?
C101 C102 N112 116.3(3) . . ?
C101 C102 C103 122.7(2) . . ?
N48 C47 C46 123.6(3) . . ?
N35 C34 C39 115.7(3) . . ?
N35 C34 C33 124.4(3) . . ?
C33 C34 C39 119.9(2) . . ?
C45 C46 C47 119.5(2) . . ?
C13 C12 C11 120.2(2) . . ?
C121 C120 C119 119.6(3) . . ?
C131 C132 C133 119.7(2) . . ?
N35 C26 C27 117.6(3) . . ?
N35 C26 C31 123.9(3) . . ?
C31 C26 C27 118.4(3) . . ?
O105 C104 N106 123.9(3) . . ?
O105 C104 C95 121.1(2) . . ?
N106 C104 C95 115.0(2) . . ?
O107 C97 C96 125.1(3) . . ?
O107 C97 C98 115.4(2) . . ?
C96 C97 C98 119.4(2) . . ?
N36 C27 C26 114.4(2) . . ?
C28 C27 N36 125.4(3) . . ?
C28 C27 C26 120.2(3) . . ?
C129 C130 C131 119.9(2) . . ?
C103 C98 C97 117.0(3) . . ?
C99 C98 C103 120.4(3) . . ?
C99 C98 C97 122.5(2) . . ?
C132 C131 C130 121.4(3) . . ?
C86 C87 C88 110.8(3) . . ?
C86 C87 C89 108.5(2) . . ?
C88 C87 C89 112.2(3) . . ?
C120 C121 C122 122.1(3) . . ?
C27 C28 C29 119.8(3) . . ?
C26 C31 C32 116.1(3) . . ?
C30 C31 C26 120.5(3) . . ?
C30 C31 C32 123.5(3) . . ?
C108 C109 C110 110.4(3) . . ?
C108 C109 C111 107.3(3) . . ?
C110 C109 C111 112.5(3) . . ?
O107 C108 C109 108.2(2) . . ?
C102 C101 C100 120.1(3) . . ?
C31 C32 O52 114.4(4) . . ?
C33 C32 O52 126.3(4) . . ?
C33 C32 C31 119.3(3) . . ?
O52A C32 C31 113.5(8) . . ?
O52A C32 C33 126.7(7) . . ?
C32 C33 C34 119.2(3) . . ?
O21 C22 C23 109.7(3) . . ?
C100 C99 C98 121.5(3) . . ?
C29 C30 C31 119.0(3) . . ?
C99 C100 C101 119.8(3) . . ?
C30 C29 C28 122.2(3) . . ?
O52 C53 C54 103.7(7) . . ?
C53 C54 C55 111.5(6) . . ?
C56 C54 C53 108.3(5) . . ?
C56 C54 C55 110.0(5) . . ?
Cl1 C2 Cl4A 93.2(4) . . ?
Cl4 C2 Cl1 116.4(3) . . ?
Cl4 C2 Cl3 111.8(6) . . ?
Cl3 C2 Cl1 104.8(4) . . ?
Cl3 C2 Cl4A 159.4(7) . . ?
C22 C23 C25 108.1(3) . . ?
C24 C23 C22 113.7(5) . . ?
C24 C23 C25 112.1(5) . . ?
C32 O52A C53A 125.8(15) . . ?
C54A C53A O52A 116.7(15) . . ?
C53A C54A C56A 109.2(14) . . ?
C55A C54A C53A 109.3(16) . . ?
C55A C54A C56A 115.6(14) . . ?

loop_
_geom_bond_atom_site_label_1
_geom_bond_atom_site_label_2
_geom_bond_distance
_geom_bond_site_symmetry_2
_geom_bond_publ_flag
Cl1 C2 1.849(9) . ?
O84 C83 1.235(3) . ?
O67 C60 1.356(3) . ?
O67 C68 1.437(3) . ?
O85 C79 1.342(3) . ?
O85 C86 1.447(3) . ?
O91 C90 1.348(3) . ?
O91 C92 1.443(3) . ?
O20 C19 1.217(3) . ?
O50 C49 1.219(3) . ?
O137 C134 1.345(3) . ?
O93 C90 1.190(3) . ?
O125 C118 1.345(3) . ?
O125 C126 1.438(3) . ?
O21 C8 1.364(3) . ?
O21 C22 1.433(4) . ?
O38 C37 1.221(3) . ?
Cl4 C2 1.651(9) . ?
N82 C74 1.390(3) . ?
N82 C83 1.342(3) . ?
Cl3 C2 1.739(8) . ?
N115 C116 1.319(3) . ?
N115 C124 1.357(3) . ?
N72 C73 1.363(3) . ?
N72 C81 1.317(3) . ?
O42 C39 1.236(3) . ?
O105 C104 1.223(3) . ?
N57 C58 1.309(3) . ?
N57 C66 1.366(3) . ?
N18 C19 1.365(3) . ?
N18 C13 1.401(3) . ?
O107 C97 1.344(3) . ?
O107 C108 1.450(4) . ?
O16 C15 1.224(3) . ?
N51 C62 1.415(3) . ?
N51 C49 1.357(3) . ?
N5 C14 1.360(3) . ?
N5 C6 1.318(3) . ?
N17 C123 1.393(3) . ?
N17 C15 1.351(3) . ?
N48 C43 1.341(4) . ?
N48 C47 1.337(3) . ?
N40 C39 1.326(4) . ?
N40 C41 1.446(4) . ?
N127 C128 1.351(4) . ?
N127 C136 1.326(3) . ?
N94 C95 1.319(3) . ?
N94 C103 1.357(4) . ?
N106 C129 1.405(3) . ?
N106 C104 1.357(3) . ?
N36 C37 1.354(3) . ?
N36 C27 1.396(4) . ?
O114 N112 1.187(4) . ?
N35 C34 1.332(3) . ?
N35 C26 1.355(4) . ?
N112 O113 1.247(3) . ?
N112 C102 1.462(3) . ?
C73 C74 1.428(3) . ?
C73 C78 1.411(3) . ?
C74 C75 1.382(3) . ?
O52 C32 1.448(9) . ?
O52 C53 1.448(13) . ?
C58 C59 1.408(3) . ?
C58 C19 1.517(3) . ?
C81 C90 1.513(3) . ?
C81 C80 1.407(3) . ?
C78 C79 1.421(3) . ?
C78 C77 1.421(3) . ?
C59 C60 1.377(3) . ?
C116 C83 1.496(3) . ?
C116 C117 1.403(3) . ?
C61 C66 1.440(3) . ?
C61 C60 1.430(3) . ?
C61 C62 1.439(3) . ?
C124 C119 1.409(3) . ?
C124 C123 1.438(3) . ?
C79 C80 1.377(3) . ?
C66 C65 1.403(4) . ?
C75 C76 1.411(4) . ?
C62 C63 1.372(4) . ?
C117 C118 1.365(4) . ?
C118 C119 1.426(3) . ?
C65 C64 1.359(4) . ?
C14 C13 1.433(3) . ?
C14 C9 1.424(3) . ?
C119 C120 1.414(4) . ?
C6 C7 1.408(3) . ?
C6 C15 1.497(4) . ?
C13 C12 1.372(4) . ?
C49 C43 1.508(3) . ?
C8 C7 1.364(4) . ?
C8 C9 1.420(4) . ?
C128 C133 1.427(3) . ?
C128 C129 1.434(3) . ?
C123 C122 1.377(4) . ?
C134 C133 1.425(3) . ?
C134 C135 1.368(4) . ?
C9 C10 1.414(4) . ?
C77 C76 1.356(3) . ?
C43 C44 1.388(3) . ?
C44 C45 1.396(3) . ?
C63 C64 1.402(3) . ?
C45 C41 1.519(3) . ?
C45 C46 1.380(4) . ?
C39 C34 1.510(4) . ?
C133 C132 1.405(4) . ?
C11 C10 1.364(4) . ?
C11 C12 1.413(3) . ?
C37 C136 1.501(4) . ?
C129 C130 1.364(4) . ?
C95 C96 1.406(3) . ?
C95 C104 1.495(4) . ?
C135 C136 1.410(3) . ?
C122 C121 1.407(4) . ?
C103 C102 1.429(4) . ?
C103 C98 1.428(3) . ?
C96 C97 1.363(4) . ?
C69 C68 1.521(3) . ?
C69 C70 1.515(4) . ?
C69 C71 1.523(4) . ?
C86 C87 1.515(4) . ?
C102 C101 1.367(4) . ?
C47 C46 1.388(4) . ?
C34 C33 1.399(4) . ?
C120 C121 1.360(4) . ?
C132 C131 1.366(4) . ?
C26 C27 1.444(4) . ?
C26 C31 1.419(4) . ?
C97 C98 1.430(4) . ?
C27 C28 1.363(4) . ?
C130 C131 1.414(4) . ?
C98 C99 1.416(4) . ?
C87 C88 1.518(4) . ?
C87 C89 1.525(4) . ?
C28 C29 1.404(5) . ?
C31 C32 1.448(4) . ?
C31 C30 1.399(5) . ?
C109 C108 1.516(4) . ?
C109 C110 1.523(5) . ?
C109 C111 1.528(5) . ?
C101 C100 1.406(4) . ?
C32 C33 1.363(5) . ?
C32 O52A 1.147(17) . ?
C22 C23 1.504(4) . ?
C99 C100 1.347(5) . ?
C30 C29 1.380(5) . ?
C53 C54 1.535(10) . ?
C25 C23 1.542(5) . ?
C56 C54 1.523(6) . ?
C54 C55 1.546(10) . ?
C2 Cl4A 1.869(10) . ?
C23 C24 1.433(9) . ?
O52A C53A 1.48(2) . ?
C53A C54A 1.41(2) . ?
C54A C56A 1.541(17) . ?
C54A C55A 1.34(2) . ?

loop_
_smtbx_masks_void_nr
_smtbx_masks_void_average_x
_smtbx_masks_void_average_y
_smtbx_masks_void_average_z
_smtbx_masks_void_volume
_smtbx_masks_void_count_electrons
_smtbx_masks_void_content
1 0.000 0.000 0.500 863.4 261.7 ?
2 0.000 0.500 0.000 50.7 0.0 ?
